data_4116775
loop_
_publ_author_name
'Georg Jansen'
'Martin Schubart'
'Bernd Findeis'
'Lutz H. Gade'
'Ian J. Scowen'
'Mary McPartlin'

_publ_section_title
;
 Unsupported Ti-Co and Zr-Co Bonds in Heterobimetallic Complexes: A
 Theoretical Description of Metal-Metal Bond Polarity
;
_journal_name_full 'Journal of the American Chemical Society'
_journal_page_first 7239
_journal_page_last 7251
_journal_paper_doi 10.1021/ja974160v
_journal_volume 120
_journal_year 1998
_chemical_formula_structural '[MeSi{SiMe2NC7H7}3ZrCo(CO)3'
_chemical_formula_sum 'C49 H57 Co N3 O3 P Si4 Zr'
_chemical_formula_weight 1029.46
_chemical_name_common 'Compound 6a'
_space_group_IT_number 205
_symmetry_cell_setting cubic
_symmetry_space_group_name_Hall '-P 2ac 2ab 3'
_symmetry_space_group_name_H-M 'P a -3'
_atom_sites_solution_hydrogens geom
_atom_sites_solution_primary direct
_atom_sites_solution_secondary difmap
_audit_creation_method SHELXL
_cell_angle_alpha 90.00
_cell_angle_beta 90.00
_cell_angle_gamma 90.00
_cell_formula_units_Z 8
_cell_length_a 22.013(2)
_cell_length_b 22.013(2)
_cell_length_c 22.013(2)
_cell_measurement_reflns_used 40
_cell_measurement_temperature 293(2)
_cell_measurement_theta_max 10.98
_cell_measurement_theta_min 5.24
_cell_volume 10666.9(17)
_computing_cell_refinement 'Siemens XSCANS'
_computing_data_collection 'Siemens XSCANS'
_computing_data_reduction 'Siemens SHELXTL'
_computing_molecular_graphics 'Siemens SHELXTL'
_computing_publication_material 'Siemens SHELXTL'
_computing_structure_refinement 'SHELXL-93 (Sheldrick, 1993)'
_computing_structure_solution 'SHELXS-86 (Sheldrick, 1990)'
_diffrn_ambient_temperature 293(2)
_diffrn_measurement_device 'Siemens P4'
_diffrn_measurement_method '2\q/\w scans'
_diffrn_radiation_monochromator graphite
_diffrn_radiation_source 'fine-focus sealed tube'
_diffrn_radiation_type MoK\a
_diffrn_radiation_wavelength 0.71073
_diffrn_reflns_av_R_equivalents 0.1058
_diffrn_reflns_av_sigmaI/netI 0.0957
_diffrn_reflns_limit_h_max 26
_diffrn_reflns_limit_h_min -1
_diffrn_reflns_limit_k_max 26
_diffrn_reflns_limit_k_min -1
_diffrn_reflns_limit_l_max 1
_diffrn_reflns_limit_l_min -26
_diffrn_reflns_number 11022
_diffrn_reflns_theta_max 24.99
_diffrn_reflns_theta_min 1.60
_diffrn_standards_decay_% 3.39
_diffrn_standards_interval_count 97
_diffrn_standards_number 3
_exptl_absorpt_coefficient_mu 0.666
_exptl_absorpt_correction_T_max 0.4668
_exptl_absorpt_correction_T_min 0.4277
_exptl_absorpt_correction_type empirical
_exptl_crystal_colour 'pale yellow'
_exptl_crystal_density_diffrn 1.282
_exptl_crystal_description 'irregular block'
_exptl_crystal_F_000 4272
_exptl_crystal_size_max 0.57
_exptl_crystal_size_mid 0.49
_exptl_crystal_size_min 0.40
_refine_diff_density_max 0.275
_refine_diff_density_min -0.363
_refine_diff_density_rms 0.067
_refine_ls_extinction_coef none
_refine_ls_extinction_method none
_refine_ls_goodness_of_fit_all 1.049
_refine_ls_goodness_of_fit_obs 1.156
_refine_ls_hydrogen_treatment none
_refine_ls_matrix_type full
_refine_ls_number_parameters 188
_refine_ls_number_reflns 3132
_refine_ls_number_restraints 0
_refine_ls_restrained_S_all 1.073
_refine_ls_restrained_S_obs 1.156
_refine_ls_R_factor_all 0.1302
_refine_ls_R_factor_obs 0.0560
_refine_ls_shift/esd_max 0.008
_refine_ls_shift/esd_mean 0.001
_refine_ls_structure_factor_coef Fsqd
_refine_ls_weighting_details 'w=1/[\s^2^(Fo^2^)+(0.0339P)^2^+0.0000P] where P=(Fo^2^+2Fc^2^)/3'
_refine_ls_weighting_scheme calc
_refine_ls_wR_factor_all 0.1085
_refine_ls_wR_factor_obs 0.0847
_reflns_number_observed 1725
_reflns_number_total 3137
_reflns_observed_criterion >2sigma(I)
_cod_data_source_file ja974160v_3.cif
_cod_data_source_block 6a
_cod_depositor_comments
;
The following automatic conversions were performed:

'_refine_ls_weighting_scheme' value 'calc
w=1/[\s^2^(Fo^2^)+(0.0339P)^2^+0.0000P] where P=(Fo^2^+2Fc^2^)/3' was
changed to 'calc'. New tag '_refine_ls_weighting_details' was
created. The value of the new tag was set to
'w=1/[\s^2^(Fo^2^)+(0.0339P)^2^+0.0000P] where P=(Fo^2^+2Fc^2^)/3'.

Automatic conversion script
Id: cif_fix_values 3143 2015-03-26 13:38:13Z robertas 
;
_cod_original_cell_volume 10666.3(16)
_cod_database_code 4116775

loop_
_symmetry_equiv_pos_as_xyz
'x, y, z'
'-x+1/2, -y, z+1/2'
'-x, y+1/2, -z+1/2'
'x+1/2, -y+1/2, -z'
'z, x, y'
'z+1/2, -x+1/2, -y'
'-z+1/2, -x, y+1/2'
'-z, x+1/2, -y+1/2'
'y, z, x'
'-y, z+1/2, -x+1/2'
'y+1/2, -z+1/2, -x'
'-y+1/2, -z, x+1/2'
'-x, -y, -z'
'x-1/2, y, -z-1/2'
'x, -y-1/2, z-1/2'
'-x-1/2, y-1/2, z'
'-z, -x, -y'
'-z-1/2, x-1/2, y'
'z-1/2, x, -y-1/2'
'z, -x-1/2, y-1/2'
'-y, -z, -x'
'y, -z-1/2, x-1/2'
'-y-1/2, z-1/2, x'
'y-1/2, z, -x-1/2'

loop_
_atom_site_aniso_label
_atom_site_aniso_U_11
_atom_site_aniso_U_22
_atom_site_aniso_U_33
_atom_site_aniso_U_23
_atom_site_aniso_U_13
_atom_site_aniso_U_12
Zr 0.0376(2) 0.0376(2) 0.0376(2) 0.0005(2) 0.0005(2) 0.0005(2)
Co 0.0447(3) 0.0447(3) 0.0447(3) -0.0024(3) -0.0024(3) -0.0024(3)
C1 0.125(5) 0.125(5) 0.125(5) -0.034(5) -0.034(5) -0.034(5)
Si4 0.0575(8) 0.0575(8) 0.0575(8) -0.0083(8) -0.0083(8) -0.0083(8)
Si1 0.0676(11) 0.0667(10) 0.0445(9) -0.0028(8) 0.0051(8) 0.0032(9)
C2 0.093(5) 0.107(5) 0.050(3) 0.002(4) 0.000(3) 0.002(4)
C3 0.106(5) 0.088(5) 0.077(4) -0.021(4) 0.029(4) 0.016(4)
N1 0.050(2) 0.057(3) 0.040(2) 0.004(2) 0.008(2) 0.005(2)
C11 0.055(4) 0.058(4) 0.036(3) 0.008(3) 0.003(3) 0.000(3)
C16 0.069(4) 0.061(4) 0.071(4) 0.015(3) 0.005(3) 0.009(3)
C15 0.092(5) 0.063(4) 0.071(4) 0.022(4) -0.009(4) -0.008(4)
C14 0.098(6) 0.086(5) 0.047(4) 0.024(4) -0.012(4) -0.030(5)
C13 0.052(4) 0.109(6) 0.079(5) 0.019(4) 0.008(4) -0.001(4)
C12 0.060(4) 0.076(4) 0.075(4) 0.018(4) 0.003(3) 0.015(4)
C17 0.130(7) 0.136(7) 0.091(5) 0.039(5) -0.014(5) -0.068(6)
C41 0.057(4) 0.050(3) 0.061(4) -0.013(3) -0.013(3) 0.003(3)
O1 0.104(3) 0.067(3) 0.094(3) 0.014(3) -0.022(3) 0.018(3)
P1 0.0439(6) 0.0439(6) 0.0439(6) -0.0023(7) -0.0023(7) -0.0023(7)
C51 0.052(4) 0.043(3) 0.048(3) -0.005(3) -0.001(3) 0.008(3)
C52 0.082(5) 0.066(4) 0.102(5) 0.029(4) -0.025(4) -0.006(4)
C53 0.134(7) 0.063(5) 0.119(6) 0.027(5) -0.041(6) 0.005(5)
C54 0.090(5) 0.086(6) 0.105(6) -0.016(5) -0.041(5) 0.033(5)
C55 0.065(4) 0.076(5) 0.096(5) -0.011(4) -0.016(4) 0.011(4)
C56 0.054(4) 0.060(4) 0.065(4) 0.001(3) -0.003(3) 0.006(3)

loop_
_atom_site_label
_atom_site_type_symbol
_atom_site_fract_x
_atom_site_fract_y
_atom_site_fract_z
_atom_site_U_iso_or_equiv
_atom_site_thermal_displace_type
_atom_site_occupancy
_atom_site_calc_flag
_atom_site_refinement_flags
Zr Zr 0.21706(2) 0.21706(2) 0.21706(2) 0.0376(2) Uani 1 d S
Co Co 0.14841(3) 0.14841(3) 0.14841(3) 0.0447(3) Uani 1 d S
C1 C 0.3560(3) 0.3560(3) 0.3560(3) 0.125(5) Uani 1 d S
Si4 Si 0.30613(7) 0.30613(7) 0.30613(7) 0.0575(8) Uani 1 d S
Si1 Si 0.22901(7) 0.25730(8) 0.36132(7) 0.0596(4) Uani 1 d .
C2 C 0.2628(3) 0.2133(3) 0.4263(2) 0.083(2) Uani 1 d .
H2A H 0.2929(3) 0.1856(3) 0.4111(2) 0.125 Uiso 1 calc R
H2B H 0.2314(3) 0.1909(3) 0.4467(2) 0.125 Uiso 1 calc R
H2C H 0.2815(3) 0.2410(3) 0.4545(2) 0.125 Uiso 1 calc R
C3 C 0.1713(3) 0.3103(3) 0.3937(3) 0.091(2) Uani 1 d .
H3A H 0.1531(3) 0.3334(3) 0.3614(3) 0.136 Uiso 1 calc R
H3B H 0.1907(3) 0.3374(3) 0.4218(3) 0.136 Uiso 1 calc R
H3C H 0.1405(3) 0.2874(3) 0.4144(3) 0.136 Uiso 1 calc R
N1 N 0.1958(2) 0.2087(2) 0.3076(2) 0.0490(11) Uani 1 d .
C11 C 0.1541(2) 0.1633(2) 0.3292(2) 0.0494(13) Uani 1 d .
C16 C 0.1748(3) 0.1058(3) 0.3436(3) 0.067(2) Uani 1 d .
C15 C 0.1351(3) 0.0604(3) 0.3610(3) 0.075(2) Uani 1 d .
C14 C 0.0736(3) 0.0710(3) 0.3639(3) 0.077(2) Uani 1 d .
C13 C 0.0525(3) 0.1286(3) 0.3508(3) 0.080(2) Uani 1 d .
C12 C 0.0921(3) 0.1745(3) 0.3334(3) 0.071(2) Uani 1 d .
C17 C 0.0299(3) 0.0203(3) 0.3805(3) 0.119(3) Uani 1 d .
H17A H -0.0109(3) 0.0356(3) 0.3800(3) 0.178 Uiso 1 calc R
H17B H 0.0394(3) 0.0055(3) 0.4204(3) 0.178 Uiso 1 calc R
H17C H 0.0337(3) -0.0121(3) 0.3516(3) 0.178 Uiso 1 calc R
C41 C 0.1790(2) 0.0888(3) 0.1911(2) 0.0561(15) Uani 1 d .
O1 O 0.1975(2) 0.0472(2) 0.2171(2) 0.0881(14) Uani 1 d .
P1 P 0.09028(6) 0.09028(6) 0.09028(6) 0.0439(6) Uani 1 d S
C51 C 0.0294(2) 0.1305(2) 0.0503(2) 0.0479(13) Uani 1 d .
C52 C 0.0434(3) 0.1848(3) 0.0225(3) 0.083(2) Uani 1 d .
H52 H 0.0823(3) 0.2009(3) 0.0253(3) 0.100 Uiso 1 calc R
C53 C -0.0017(4) 0.2153(3) -0.0101(3) 0.105(2) Uani 1 d .
H53 H 0.0076(4) 0.2509(3) -0.0308(3) 0.126 Uiso 1 calc R
C54 C -0.0603(3) 0.1925(3) -0.0116(3) 0.094(2) Uani 1 d .
H54 H -0.0907(3) 0.2139(3) -0.0318(3) 0.113 Uiso 1 calc R
C55 C -0.0735(3) 0.1393(3) 0.0161(3) 0.079(2) Uani 1 d .
H55 H -0.1128(3) 0.1238(3) 0.0145(3) 0.095 Uiso 1 calc R
C56 C -0.0291(2) 0.1082(2) 0.0466(2) 0.060(2) Uani 1 d .
H56 H -0.0384(2) 0.0714(2) 0.0651(2) 0.071 Uiso 1 calc R
H1 H 0.3323 0.3920 0.3538 0.120 Uiso 1 d .
H16 H 0.2219 0.0971 0.3376 0.101(10) Uiso 1 d .
H15 H 0.1605 0.0108 0.3735 0.101(10) Uiso 1 d .
H13 H 0.0016 0.1406 0.3600 0.101(10) Uiso 1 d .
H12 H 0.0654 0.2188 0.3317 0.101(10) Uiso 1 d .

loop_
_atom_type_symbol
_atom_type_description
_atom_type_scat_dispersion_real
_atom_type_scat_dispersion_imag
_atom_type_scat_source
C C 0.0033 0.0016 'International Tables Vol C Tables 4.2.6.8 and 6.1.1.4'
H H 0.0000 0.0000 'International Tables Vol C Tables 4.2.6.8 and 6.1.1.4'
N N 0.0061 0.0033 'International Tables Vol C Tables 4.2.6.8 and 6.1.1.4'
O O 0.0106 0.0060 'International Tables Vol C Tables 4.2.6.8 and 6.1.1.4'
Si Si 0.0817 0.0704 'International Tables Vol C Tables 4.2.6.8 and 6.1.1.4'
P P 0.1023 0.0942 'International Tables Vol C Tables 4.2.6.8 and 6.1.1.4'
Co Co 0.3494 0.9721 'International Tables Vol C Tables 4.2.6.8 and 6.1.1.4'
Zr Zr -2.9673 0.5597 'International Tables Vol C Tables 4.2.6.8 and 6.1.1.4'

loop_
_geom_angle_atom_site_label_1
_geom_angle_atom_site_label_2
_geom_angle_atom_site_label_3
_geom_angle
_geom_angle_site_symmetry_1
_geom_angle_site_symmetry_3
N1 Zr N1 106.67(13) 9 .
N1 Zr N1 106.67(13) 9 5
N1 Zr N1 106.67(13) . 5
N1 Zr Co 112.14(12) 9 .
N1 Zr Co 112.14(12) . .
N1 Zr Co 112.14(12) 5 .
C41 Co C41 119.01(6) 9 .
C41 Co C41 119.01(6) 9 5
C41 Co C41 119.01(6) . 5
C41 Co P1 95.7(2) 9 .
C41 Co P1 95.7(2) . .
C41 Co P1 95.7(2) 5 .
C41 Co Zr 84.3(2) 9 .
C41 Co Zr 84.3(2) . .
C41 Co Zr 84.3(2) 5 .
P1 Co Zr 180.00(11) . .
Si4 C1 H1 97.8(7) . .
C1 Si4 Si1 112.52(7) . 9
C1 Si4 Si1 112.52(7) . 5
Si1 Si4 Si1 106.26(8) 9 5
C1 Si4 Si1 112.52(7) . .
Si1 Si4 Si1 106.26(8) 9 .
Si1 Si4 Si1 106.26(8) 5 .
N1 Si1 C3 110.8(2) . .
N1 Si1 C2 111.3(2) . .
C3 Si1 C2 107.5(3) . .
N1 Si1 Si4 103.41(15) . .
C3 Si1 Si4 113.8(2) . .
C2 Si1 Si4 110.1(2) . .
Si1 C2 H2A 109.5(2) . .
Si1 C2 H2B 109.5(2) . .
H2A C2 H2B 109.5 . .
Si1 C2 H2C 109.5(2) . .
H2A C2 H2C 109.5 . .
H2B C2 H2C 109.5 . .
Si1 C3 H3A 109.5(2) . .
Si1 C3 H3B 109.5(2) . .
H3A C3 H3B 109.5 . .
Si1 C3 H3C 109.5(2) . .
H3A C3 H3C 109.5 . .
H3B C3 H3C 109.5 . .
C11 N1 Si1 117.9(3) . .
C11 N1 Zr 121.8(3) . .
Si1 N1 Zr 120.3(2) . .
C16 C11 C12 118.0(5) . .
C16 C11 N1 120.2(5) . .
C12 C11 N1 121.7(5) . .
C15 C16 C11 121.2(6) . .
C15 C16 H16 121.4(6) . .
C11 C16 H16 117.2(5) . .
C16 C15 C14 120.8(6) . .
C16 C15 H15 114.0(6) . .
C14 C15 H15 125.2(6) . .
C15 C14 C13 118.5(6) . .
C15 C14 C17 120.6(7) . .
C13 C14 C17 120.9(7) . .
C14 C13 C12 120.9(6) . .
C14 C13 H13 119.6(6) . .
C12 C13 H13 119.2(6) . .
C13 C12 C11 120.5(6) . .
C13 C12 H12 107.8(5) . .
C11 C12 H12 131.0(6) . .
C14 C17 H17A 109.5(4) . .
C14 C17 H17B 109.5(3) . .
H17A C17 H17B 109.5 . .
C14 C17 H17C 109.5(4) . .
H17A C17 H17C 109.5 . .
H17B C17 H17C 109.5 . .
O1 C41 Co 176.0(5) . .
C51 P1 C51 103.6(2) 9 5
C51 P1 C51 103.6(2) 9 .
C51 P1 C51 103.6(2) 5 .
C51 P1 Co 114.9(2) 9 .
C51 P1 Co 114.9(2) 5 .
C51 P1 Co 114.9(2) . .
C56 C51 C52 119.4(5) . .
C56 C51 P1 122.5(4) . .
C52 C51 P1 118.0(4) . .
C51 C52 C53 119.1(6) . .
C51 C52 H52 120.5(3) . .
C53 C52 H52 120.5(4) . .
C54 C53 C52 120.1(7) . .
C54 C53 H53 119.9(4) . .
C52 C53 H53 119.9(4) . .
C55 C54 C53 120.2(7) . .
C55 C54 H54 119.9(4) . .
C53 C54 H54 119.9(4) . .
C54 C55 C56 120.0(6) . .
C54 C55 H55 120.0(4) . .
C56 C55 H55 120.0(4) . .
C55 C56 C51 121.1(6) . .
C55 C56 H56 119.4(4) . .
C51 C56 H56 119.4(3) . .

loop_
_geom_bond_atom_site_label_1
_geom_bond_atom_site_label_2
_geom_bond_distance
_geom_bond_site_symmetry_2
Zr N1 2.056(4) 9
Zr N1 2.056(4) .
Zr N1 2.056(4) 5
Zr Co 2.6175(14) .
Co C41 1.748(6) 9
Co C41 1.748(6) .
Co C41 1.748(6) 5
Co P1 2.217(3) .
C1 Si4 1.902(11) .
C1 H1 0.9500(15) .
Si4 Si1 2.348(2) 9
Si4 Si1 2.348(2) 5
Si4 Si1 2.348(2) .
Si1 N1 1.753(4) .
Si1 C3 1.865(5) .
Si1 C2 1.882(5) .
C2 H2A 0.96 .
C2 H2B 0.96 .
C2 H2C 0.96 .
C3 H3A 0.96 .
C3 H3B 0.96 .
C3 H3C 0.96 .
N1 C11 1.437(6) .
C11 C16 1.382(7) .
C11 C12 1.389(7) .
C16 C15 1.382(7) .
C16 H16 1.063(6) .
C15 C14 1.376(8) .
C15 H15 1.257(6) .
C14 C13 1.381(8) .
C14 C17 1.516(8) .
C13 C12 1.388(8) .
C13 H13 1.168(6) .
C12 H12 1.141(6) .
C17 H17A 0.96 .
C17 H17B 0.96 .
C17 H17C 0.96 .
C41 O1 1.155(6) .
P1 C51 1.832(5) 9
P1 C51 1.832(5) 5
P1 C51 1.832(5) .
C51 C56 1.379(6) .
C51 C52 1.376(7) .
C52 C53 1.397(8) .
C52 H52 0.93 .
C53 C54 1.383(9) .
C53 H53 0.93 .
C54 C55 1.353(8) .
C54 H54 0.93 .
C55 C56 1.370(7) .
C55 H55 0.93 .
C56 H56 0.93 .
